data_3000108
loop_
_publ_author_name
'Bubnova, Rimma'
'Volkov, Sergey'
'Barbara Albert'
'Filatov, Stanislav'

_publ_section_title
;
 Borates--Crystal Structures of Prospective Nonlinear Optical Materials:
 High Anisotropy of the Thermal Expansion Caused by Anharmonic Atomic
 Vibrations
;
_journal_issue 3
_journal_name_full Crystals
_journal_page_first 93
_journal_paper_doi 10.3390/cryst7030093
_journal_volume 7
_journal_year 2017
_chemical_formula_sum 'Al2 B2 K2 O7'
_chemical_formula_weight 265.8
_space_group_IT_number 150
_symmetry_cell_setting trigonal
_symmetry_Int_Tables_number 150
_symmetry_space_group_name_Hall 'P 3 2"'
_symmetry_space_group_name_H-M 'P 3 2 1'
_cell_angle_alpha 90
_cell_angle_beta 90
_cell_angle_gamma 120
_cell_formula_units_Z 3
_cell_length_a 8.5550(12)
_cell_length_b 8.5550(12)
_cell_length_c 8.4430(13)
_cell_measurement_temperature 98
_cell_volume 535.14(13)
_diffrn_ambient_temperature 98
_diffrn_measured_fraction_theta_full 0.99
_diffrn_measured_fraction_theta_max 0.99
_diffrn_measurement_device 'four-circle diffractometer'
_diffrn_measurement_device_type 'IPDS Stoe'
_diffrn_measurement_method '??integration method??'
_diffrn_radiation_monochromator graphite
_diffrn_radiation_probe x-ray
_diffrn_radiation_source 'X-ray tube'
_diffrn_radiation_type 'Mo K\a'
_diffrn_radiation_wavelength 0.71073
_diffrn_reflns_av_R_equivalents 0.0432
_diffrn_reflns_av_unetI/netI 0.0165
_diffrn_reflns_limit_h_max 11
_diffrn_reflns_limit_h_min -11
_diffrn_reflns_limit_k_max 11
_diffrn_reflns_limit_k_min -11
_diffrn_reflns_limit_l_max 11
_diffrn_reflns_limit_l_min -11
_diffrn_reflns_number 5079
_diffrn_reflns_theta_full 29.18
_diffrn_reflns_theta_max 29.18
_diffrn_reflns_theta_min 2.41
_exptl_absorpt_coefficient_mu 1.569
_exptl_crystal_density_diffrn 2.4741
_exptl_crystal_F_000 390
_refine_diff_density_max 0.30
_refine_diff_density_min -0.27
_refine_ls_abs_structure_details '  390 of Friedel pairs used in the refinement'
_refine_ls_extinction_coef 2200(200)
_refine_ls_extinction_method 'B-C type 1 Gaussian isotropic (Becker & Coppens, 1974)'
_refine_ls_goodness_of_fit_gt 1.56
_refine_ls_goodness_of_fit_ref 1.52
_refine_ls_number_constraints 0
_refine_ls_number_parameters 63
_refine_ls_number_reflns 970
_refine_ls_number_restraints 0
_refine_ls_R_factor_all 0.0261
_refine_ls_R_factor_gt 0.0226
_refine_ls_shift/su_max 0.0027
_refine_ls_shift/su_mean 0.0006
_refine_ls_structure_factor_coef F
_refine_ls_weighting_details w=1/(\s^2^(F)+0.0001F^2^)
_refine_ls_weighting_scheme sigma
_refine_ls_wR_factor_gt 0.0255
_refine_ls_wR_factor_ref 0.0259
_reflns_number_gt 895
_reflns_number_total 970
_reflns_threshold_expression I>3\s(I)
_cod_data_source_file K2Al2B2O7_98K.cif
_cod_data_source_block I
_cod_depositor_comments
;
The following automatic conversions were performed:

'_diffrn_radiation_probe' value 'X-ray' changed to 'x-ray' according
to the built-in table from CIF Core dictionary named 'cif_core.dic'
version 2.4.1 from 2010-06-29.

Automatic conversion script
Id: cif_fix_values 4624 2016-04-14 12:54:50Z antanas 

 Released structure into public domain as published material.

 Antanas Vaitkus,
 2021-05-18
;
_cod_original_sg_symbol_Hall 'P 3;2"'
_cod_database_code 3000108

loop_
_space_group_symop_id
_space_group_symop_operation_xyz
1 x,y,z
2 -y,x-y,z
3 -x+y,-x,z
4 y,x,-z
5 x-y,-y,-z
6 -x,-x+y,-z

loop_
_atom_site_label
_atom_site_type_symbol
_atom_site_fract_x
_atom_site_fract_y
_atom_site_fract_z
_atom_site_adp_type
_atom_site_U_iso_or_equiv
_atom_site_site_symmetry_multiplicity
_atom_site_occupancy
_atom_site_calc_flag
_atom_site_refinement_flags
_atom_site_disorder_assembly
_atom_site_disorder_group
K1 K 0.31164(11) 0 0 Uani 0.0087(3) 3 1 d . . .
K2 K 0.35745(11) 0 0.5 Uani 0.0089(3) 3 1 d . . .
Al1 Al 0 0 0.29790(18) Uani 0.0064(4) 2 1 d . . .
Al2 Al 0.333333 0.666667 0.18335(18) Uani 0.0049(4) 2 1 d . . .
Al3 Al 0.666667 0.333333 0.22321(17) Uani 0.0053(4) 2 1 d . . .
O1 O 0.1569(3) 0.2154(3) 0.2247(2) Uani 0.0095(9) 6 1 d . . .
O2 O 0.4012(3) 0.5171(3) 0.2523(2) Uani 0.0088(8) 6 1 d . . .
O3 O 0.4507(3) 0.2712(3) 0.2947(2) Uani 0.0090(8) 6 1 d . . .
O4 O 0 0 0.5 Uani 0.0146(14) 1 1 d . . .
O5 O 0.666667 0.333333 0.0201(4) Uani 0.0143(9) 2 1 d . . .
B1 B 0.3361(5) 0.3343(5) 0.2583(4) Uani 0.0066(13) 6 1 d . . .

loop_
_atom_site_aniso_label
_atom_site_aniso_type_symbol
_atom_site_aniso_U_11
_atom_site_aniso_U_22
_atom_site_aniso_U_33
_atom_site_aniso_U_12
_atom_site_aniso_U_13
_atom_site_aniso_U_23
K1 K 0.0086(3) 0.0072(4) 0.0098(4) 0.00361(19) 0.00098(16) 0.0020(3)
K2 K 0.0085(3) 0.0078(4) 0.0100(4) 0.00392(19) 0.00109(17) 0.0022(3)
Al1 Al 0.0062(4) 0.0062(4) 0.0068(7) 0.0031(2) 0 0
Al2 Al 0.0045(5) 0.0045(5) 0.0058(7) 0.0022(2) 0 0
Al3 Al 0.0045(5) 0.0045(5) 0.0070(7) 0.0022(2) 0 0
O1 O 0.0068(10) 0.0064(12) 0.0142(10) 0.0025(9) -0.0014(8) 0.0013(8)
O2 O 0.0075(9) 0.0068(11) 0.0127(9) 0.0039(10) -0.0013(7) 0.0009(7)
O3 O 0.0071(11) 0.0073(10) 0.0134(9) 0.0043(9) 0.0003(8) 0.0027(7)
O4 O 0.0190(17) 0.0190(17) 0.006(2) 0.0095(9) 0 0
O5 O 0.0171(12) 0.0171(12) 0.0088(14) 0.0085(6) 0 0
B1 B 0.0066(16) 0.0086(18) 0.0048(12) 0.0040(14) 0.0007(8) 0.0002(9)

loop_
_atom_type_symbol
_atom_type_scat_dispersion_real
_atom_type_scat_dispersion_imag
_atom_type_scat_source
Al 0.0645 0.0514 'International Tables Vol C tables 4.2.6.8 and 6.1.1.1'
B 0.0013 0.0007 'International Tables Vol C tables 4.2.6.8 and 6.1.1.1'
K 0.2009 0.2494 'International Tables Vol C tables 4.2.6.8 and 6.1.1.1'
O 0.0106 0.0060 'International Tables Vol C tables 4.2.6.8 and 6.1.1.1'

loop_
_geom_bond_atom_site_label_1
_geom_bond_atom_site_label_2
_geom_bond_site_symmetry_1
_geom_bond_site_symmetry_2
_geom_bond_distance
K1 O1 . . 3.344(3)
K1 O1 . 3_555 2.680(3)
K1 O1 . 4_555 2.680(3)
K1 O1 . 5_555 3.344(3)
K1 O2 . 2_655 3.020(3)
K1 O2 . 6_655 3.020(2)
K1 O3 . . 3.198(2)
K1 O3 . 5_555 3.198(2)
K1 O5 . . 2.9537(14)
K1 O5 . 4_545 2.9537(10)
K2 O1 . 3_555 3.212(3)
K2 O1 . 4_556 3.212(3)
K2 O2 . 2_655 2.751(3)
K2 O2 . 6_656 2.751(2)
K2 O3 . . 2.679(2)
K2 O3 . 2_655 3.252(2)
K2 O3 . 5_556 2.679(2)
K2 O3 . 6_656 3.252(3)
K2 O4 . . 3.0580(12)

loop_
_twin_individual_id
_twin_individual_mass_fraction_refined
_twin_individual_twin_matrix_11
_twin_individual_twin_matrix_12
_twin_individual_twin_matrix_13
_twin_individual_twin_matrix_21
_twin_individual_twin_matrix_22
_twin_individual_twin_matrix_23
_twin_individual_twin_matrix_31
_twin_individual_twin_matrix_32
_twin_individual_twin_matrix_33
1 0.722(2) 1 0 0 0 1 0 0 0 1
2 0.278(2) -1 0 0 0 -1 0 0 0 1
